data_2023100
loop_
_publ_author_name
'Upmann, Daniel'
'Bockfeld, Dirk'
'Jones, Peter G.'
'T\^arcoveanu, Eliza'

_publ_section_title
;
 Crystal structures of fourteen halochalcogenylphosphonium
 tetrahalogenidoaurates(III)
;
_journal_coeditor_code YZ2053
_journal_issue 5
_journal_name_full 'Acta Crystallographica Section E Crystallographic Communications'
_journal_paper_doi 10.1107/S2056989024002780
_journal_volume 80
_journal_year 2024
_chemical_formula_iupac '(C10 H23 Cl P Se) [Au Cl4]'
_chemical_formula_moiety 'C10 H23 Cl P Se +, Au Cl4 -'
_chemical_formula_sum 'C10 H23 Au Cl5 P Se'
_chemical_formula_weight 627.43
_chemical_name_systematic
;
(<i>tert</i>-Butyl)(chloroselanyl)bis(propan-2-yl)phosphonium
tetrachloridoaurate(III)
;
_space_group_crystal_system triclinic
_space_group_IT_number 2
_space_group_name_Hall '-P 1'
_space_group_name_H-M_alt 'P -1'
_atom_sites_solution_hydrogens geom
_atom_sites_solution_primary direct
_atom_sites_solution_secondary difmap
_audit_creation_method SHELXL-2019/3
_cell_angle_alpha 84.445(3)
_cell_angle_beta 78.641(3)
_cell_angle_gamma 67.128(3)
_cell_formula_units_Z 2
_cell_length_a 7.5836(2)
_cell_length_b 8.7603(2)
_cell_length_c 15.4719(6)
_cell_measurement_reflns_used 37919
_cell_measurement_temperature 100(2)
_cell_measurement_theta_max 30.8074
_cell_measurement_theta_min 2.5189
_cell_volume 928.27(5)
_computing_cell_refinement
;
CrysAlisPro, Version 1.171.35.19 (Rigaku OD, 2015)
;
_computing_data_collection
;
CrysAlisPro, Version 1.171.35.19 (Rigaku OD, 2015)
;
_computing_data_reduction
;
CrysAlisPro, Version 1.171.35.19 (Rigaku OD, 2015)
;
_computing_molecular_graphics
;
Bruker XP, Version 5.1 (Bruker, 1998)
;
_computing_publication_material
;
SHELXL-2019/3 (Sheldrick, 2015)
;
_computing_structure_refinement
;
SHELXL-2019/3 (Sheldrick, 2015)
;
_computing_structure_solution
;
SHELXS-97 (Sheldrick, 2008)
;
_diffrn_ambient_temperature 100(2)
_diffrn_detector_area_resol_mean 16.1419
_diffrn_measured_fraction_theta_full 0.986
_diffrn_measured_fraction_theta_max 0.938
_diffrn_measurement_device_type 'Oxford Diffraction Xcalibur, Eos'
_diffrn_measurement_method '\w scan'
_diffrn_radiation_type MoK\a
_diffrn_radiation_wavelength 0.71073
_diffrn_reflns_av_R_equivalents 0.0422
_diffrn_reflns_av_unetI/netI 0.0189
_diffrn_reflns_limit_h_max 10
_diffrn_reflns_limit_h_min -10
_diffrn_reflns_limit_k_max 12
_diffrn_reflns_limit_k_min -12
_diffrn_reflns_limit_l_max 21
_diffrn_reflns_limit_l_min -22
_diffrn_reflns_number 102916
_diffrn_reflns_theta_full 30.000
_diffrn_reflns_theta_max 30.876
_diffrn_reflns_theta_min 2.524
_diffrn_source 'Enhance (Mo) X-ray Source'
_exptl_absorpt_coefficient_mu 10.673
_exptl_absorpt_correction_T_max 1.00000
_exptl_absorpt_correction_T_min 0.23235
_exptl_absorpt_correction_type multi-scan
_exptl_absorpt_process_details
;
(CrysAlisPro; Rigaku OD, 2015)
;
_exptl_crystal_colour yellow
_exptl_crystal_density_diffrn 2.245
_exptl_crystal_density_method 'not measured'
_exptl_crystal_description plate
_exptl_crystal_F_000 592
_exptl_crystal_size_max 0.2
_exptl_crystal_size_mid 0.2
_exptl_crystal_size_min 0.03
_refine_diff_density_max 1.863
_refine_diff_density_min -1.593
_refine_ls_extinction_coef 0.00144(18)
_refine_ls_extinction_expression '<i>F</i>~c~^*^ = <i>kF</i>~c~[1 + 0.001 <i>F</i>~c~^2^\l^3^/sin(2\q)]^-1/4^'
_refine_ls_extinction_method
;
<i>SHELXL2019/3</i> (Sheldrick, 2015)
;
_refine_ls_goodness_of_fit_ref 1.052
_refine_ls_hydrogen_treatment constr
_refine_ls_matrix_type full
_refine_ls_number_parameters 174
_refine_ls_number_reflns 5490
_refine_ls_number_restraints 0
_refine_ls_restrained_S_all 1.052
_refine_ls_R_factor_all 0.0252
_refine_ls_R_factor_gt 0.0208
_refine_ls_shift/su_max 0.000
_refine_ls_shift/su_mean 0.000
_refine_ls_structure_factor_coef Fsqd
_refine_ls_weighting_details 'w=1/[\s^2^(Fo^2^)+(0.0304P)^2^+1.3105P] where P=(Fo^2^+2Fc^2^)/3'
_refine_ls_weighting_scheme calc
_refine_ls_wR_factor_gt 0.0520
_refine_ls_wR_factor_ref 0.0544
_reflns_number_gt 4978
_reflns_number_total 5490
_reflns_threshold_expression 'I > 2\s(I)'
_cod_data_source_file yz2053.cif
_cod_data_source_block 22a
_cod_original_cell_volume 928.28(5)
_cod_database_code 2023100
_shelx_space_group_comment
;
The symmetry employed for this shelxl refinement is uniquely defined
by the following loop, which should always be used as a source of
symmetry information in preference to the above space-group names.
They are only intended as comments.
;
_shelx_estimated_absorpt_t_min 0.224
_shelx_estimated_absorpt_t_max 0.740

loop_
_space_group_symop_operation_xyz
'x, y, z'
'-x, -y, -z'

loop_
_atom_site_type_symbol
_atom_site_label
_atom_site_fract_x
_atom_site_fract_y
_atom_site_fract_z
_atom_site_U_iso_or_equiv
_atom_site_adp_type
_atom_site_calc_flag
_atom_site_occupancy
_atom_site_disorder_assembly
_atom_site_disorder_group
P P1 0.50453(9) 0.10337(8) 0.25119(4) 0.01197(12) Uani d 1 . .
Se Se1 0.37816(4) -0.07476(3) 0.32514(2) 0.01739(6) Uani d 1 . .
Cl Cl1 0.14673(9) 0.09827(9) 0.41498(5) 0.02223(14) Uani d 1 . .
C C1 0.7478(4) -0.0370(3) 0.19534(17) 0.0146(5) Uani d 1 . .
C C2 0.5057(4) 0.2483(4) 0.32872(18) 0.0172(5) Uani d 1 . .
H H2 0.366050 0.317873 0.349742 0.021 Uiso calc 1 . .
C C3 0.3524(4) 0.2280(3) 0.17101(17) 0.0148(5) Uani d 1 . .
H H3 0.427966 0.287982 0.132381 0.018 Uiso calc 1 . .
C C11 0.8138(4) 0.0486(4) 0.11101(18) 0.0198(5) Uani d 1 . .
H H11A 0.810433 0.156260 0.125582 0.030 Uiso calc 1 . .
H H11B 0.726486 0.065134 0.068933 0.030 Uiso calc 1 . .
H H11C 0.946608 -0.020860 0.084707 0.030 Uiso calc 1 . .
C C12 0.8939(4) -0.0783(4) 0.25882(19) 0.0204(6) Uani d 1 . .
H H12A 1.018092 -0.162290 0.232768 0.031 Uiso calc 1 . .
H H12B 0.843022 -0.120954 0.314952 0.031 Uiso calc 1 . .
H H12C 0.913544 0.022189 0.269124 0.031 Uiso calc 1 . .
C C13 0.7372(4) -0.2000(4) 0.1719(2) 0.0203(5) Uani d 1 . .
H H13A 0.634986 -0.174976 0.136537 0.030 Uiso calc 1 . .
H H13B 0.707357 -0.259370 0.226264 0.030 Uiso calc 1 . .
H H13C 0.862342 -0.269091 0.138141 0.030 Uiso calc 1 . .
C C21 0.5903(4) 0.1724(4) 0.41189(19) 0.0256(6) Uani d 1 . .
H H21A 0.732489 0.124501 0.397086 0.038 Uiso calc 1 . .
H H21B 0.542479 0.085370 0.436270 0.038 Uiso calc 1 . .
H H21C 0.550277 0.258607 0.455628 0.038 Uiso calc 1 . .
C C22 0.5972(4) 0.3690(4) 0.2794(2) 0.0235(6) Uani d 1 . .
H H22A 0.584058 0.453563 0.319917 0.035 Uiso calc 1 . .
H H22B 0.530347 0.422470 0.229941 0.035 Uiso calc 1 . .
H H22C 0.735163 0.307435 0.256997 0.035 Uiso calc 1 . .
C C31 0.3105(4) 0.1225(4) 0.1106(2) 0.0231(6) Uani d 1 . .
H H31A 0.232105 0.064530 0.145738 0.035 Uiso calc 1 . .
H H31B 0.433392 0.041165 0.081395 0.035 Uiso calc 1 . .
H H31C 0.239274 0.194101 0.066081 0.035 Uiso calc 1 . .
C C32 0.1628(4) 0.3603(4) 0.2149(2) 0.0217(6) Uani d 1 . .
H H32A 0.087449 0.423452 0.169656 0.033 Uiso calc 1 . .
H H32B 0.192661 0.435385 0.247387 0.033 Uiso calc 1 . .
H H32C 0.087009 0.306743 0.255859 0.033 Uiso calc 1 . .
Au Au1 0.000000 0.500000 0.500000 0.01294(5) Uani d 1 . .
Cl Cl2 -0.17349(10) 0.35513(9) 0.57968(5) 0.02250(14) Uani d 1 . .
Cl Cl3 0.21088(11) 0.41781(10) 0.59700(5) 0.02634(15) Uani d 1 . .
Au Au2 0.500000 0.500000 0.000000 0.01263(5) Uani d 1 . .
Cl Cl4 0.34763(10) 0.69883(9) 0.10371(5) 0.02299(14) Uani d 1 . .
Cl Cl5 0.79509(9) 0.46997(9) 0.02957(5) 0.02043(13) Uani d 1 . .

loop_
_atom_site_aniso_label
_atom_site_aniso_U_11
_atom_site_aniso_U_22
_atom_site_aniso_U_33
_atom_site_aniso_U_12
_atom_site_aniso_U_13
_atom_site_aniso_U_23
P1 0.0108(3) 0.0126(3) 0.0126(3) -0.0047(2) -0.0017(2) -0.0001(2)
Se1 0.01475(12) 0.01428(14) 0.02174(13) -0.00624(10) 0.00013(9) 0.00256(10)
Cl1 0.0172(3) 0.0237(4) 0.0233(3) -0.0085(3) 0.0041(2) -0.0014(3)
C1 0.0132(11) 0.0149(13) 0.0136(11) -0.0038(9) -0.0012(9) 0.0005(9)
C2 0.0176(12) 0.0188(14) 0.0170(12) -0.0084(10) -0.0020(9) -0.0043(10)
C3 0.0132(11) 0.0136(13) 0.0170(11) -0.0040(9) -0.0044(9) 0.0010(9)
C11 0.0168(12) 0.0227(15) 0.0161(12) -0.0063(11) 0.0023(9) 0.0019(10)
C12 0.0122(11) 0.0222(15) 0.0249(14) -0.0031(10) -0.0057(10) -0.0015(11)
C13 0.0177(12) 0.0153(14) 0.0254(14) -0.0038(10) -0.0025(10) -0.0030(11)
C21 0.0252(14) 0.0386(19) 0.0162(13) -0.0148(13) -0.0042(10) -0.0023(12)
C22 0.0244(14) 0.0252(16) 0.0259(14) -0.0152(12) -0.0017(11) -0.0042(12)
C31 0.0255(14) 0.0206(15) 0.0252(14) -0.0075(12) -0.0108(11) -0.0012(11)
C32 0.0164(12) 0.0194(15) 0.0254(14) -0.0018(11) -0.0061(10) 0.0009(11)
Au1 0.01396(7) 0.01208(8) 0.01319(7) -0.00517(5) -0.00260(5) -0.00061(5)
Cl2 0.0228(3) 0.0210(4) 0.0253(3) -0.0122(3) -0.0014(2) 0.0031(3)
Cl3 0.0248(3) 0.0352(4) 0.0230(3) -0.0134(3) -0.0119(3) 0.0061(3)
Au2 0.01037(7) 0.01051(8) 0.01674(7) -0.00433(5) -0.00129(5) 0.00044(5)
Cl4 0.0187(3) 0.0208(4) 0.0273(3) -0.0049(3) -0.0004(2) -0.0090(3)
Cl5 0.0132(3) 0.0206(3) 0.0289(3) -0.0074(2) -0.0051(2) -0.0001(3)

loop_
_atom_type_symbol
_atom_type_description
_atom_type_scat_dispersion_real
_atom_type_scat_dispersion_imag
_atom_type_scat_source
C C 0.0033 0.0016 'International Tables Vol C Tables 4.2.6.8 and 6.1.1.4'
H H 0.0000 0.0000 'International Tables Vol C Tables 4.2.6.8 and 6.1.1.4'
P P 0.1023 0.0942 'International Tables Vol C Tables 4.2.6.8 and 6.1.1.4'
Cl Cl 0.1484 0.1585 'International Tables Vol C Tables 4.2.6.8 and 6.1.1.4'
Se Se -0.0929 2.2259 'International Tables Vol C Tables 4.2.6.8 and 6.1.1.4'
Au Au -2.0133 8.8022 'International Tables Vol C Tables 4.2.6.8 and 6.1.1.4'

loop_
_geom_angle_atom_site_label_1
_geom_angle_atom_site_label_2
_geom_angle_atom_site_label_3
_geom_angle_site_symmetry_1
_geom_angle_site_symmetry_3
_geom_angle
_geom_angle_publ_flag
C2 P1 C3 . . 106.87(13) ?
C2 P1 C1 . . 115.83(12) ?
C3 P1 C1 . . 111.60(12) ?
C2 P1 Se1 . . 109.29(9) ?
C3 P1 Se1 . . 110.42(9) ?
C1 P1 Se1 . . 102.77(9) ?
Cl1 Se1 P1 . . 98.35(3) y
Se1 Cl1 Cl2 . . 171.45(3) ?
C11 C1 C12 . . 110.2(2) ?
C11 C1 C13 . . 109.8(2) ?
C12 C1 C13 . . 108.4(2) ?
C11 C1 P1 . . 109.60(18) ?
C12 C1 P1 . . 108.97(18) ?
C13 C1 P1 . . 109.90(17) ?
C21 C2 C22 . . 112.3(2) ?
C21 C2 P1 . . 116.6(2) ?
C22 C2 P1 . . 110.04(19) ?
C21 C2 H2 . . 105.7 ?
C22 C2 H2 . . 105.7 ?
P1 C2 H2 . . 105.7 ?
C31 C3 C32 . . 110.5(2) ?
C31 C3 P1 . . 112.97(19) ?
C32 C3 P1 . . 112.57(19) ?
C31 C3 H3 . . 106.8 ?
C32 C3 H3 . . 106.8 ?
P1 C3 H3 . . 106.8 ?
C1 C11 H11A . . 109.5 ?
C1 C11 H11B . . 109.5 ?
H11A C11 H11B . . 109.5 ?
C1 C11 H11C . . 109.5 ?
H11A C11 H11C . . 109.5 ?
H11B C11 H11C . . 109.5 ?
C1 C12 H12A . . 109.5 ?
C1 C12 H12B . . 109.5 ?
H12A C12 H12B . . 109.5 ?
C1 C12 H12C . . 109.5 ?
H12A C12 H12C . . 109.5 ?
H12B C12 H12C . . 109.5 ?
C1 C13 H13A . . 109.5 ?
C1 C13 H13B . . 109.5 ?
H13A C13 H13B . . 109.5 ?
C1 C13 H13C . . 109.5 ?
H13A C13 H13C . . 109.5 ?
H13B C13 H13C . . 109.5 ?
C2 C21 H21A . . 109.5 ?
C2 C21 H21B . . 109.5 ?
H21A C21 H21B . . 109.5 ?
C2 C21 H21C . . 109.5 ?
H21A C21 H21C . . 109.5 ?
H21B C21 H21C . . 109.5 ?
C2 C22 H22A . . 109.5 ?
C2 C22 H22B . . 109.5 ?
H22A C22 H22B . . 109.5 ?
C2 C22 H22C . . 109.5 ?
H22A C22 H22C . . 109.5 ?
H22B C22 H22C . . 109.5 ?
C3 C31 H31A . . 109.5 ?
C3 C31 H31B . . 109.5 ?
H31A C31 H31B . . 109.5 ?
C3 C31 H31C . . 109.5 ?
H31A C31 H31C . . 109.5 ?
H31B C31 H31C . . 109.5 ?
C3 C32 H32A . . 109.5 ?
C3 C32 H32B . . 109.5 ?
H32A C32 H32B . . 109.5 ?
C3 C32 H32C . . 109.5 ?
H32A C32 H32C . . 109.5 ?
H32B C32 H32C . . 109.5 ?
Cl3 Au1 Cl3 . 2_566 180.0 ?
Cl3 Au1 Cl2 . . 90.35(3) ?
Cl3 Au1 Cl2 2_566 . 89.65(3) ?
Cl3 Au1 Cl2 . 2_566 89.65(3) ?
Cl3 Au1 Cl2 2_566 2_566 90.35(3) ?
Cl2 Au1 Cl2 . 2_566 180.00(3) ?
Au1 Cl2 Cl1 . . 73.52(2) ?
Cl4 Au2 Cl4 . 2_665 180.0 ?
Cl4 Au2 Cl5 . 2_665 89.59(3) ?
Cl4 Au2 Cl5 2_665 2_665 90.41(3) ?
Cl4 Au2 Cl5 . . 90.41(3) ?
Cl4 Au2 Cl5 2_665 . 89.59(3) ?
Cl5 Au2 Cl5 2_665 . 180.0 ?

loop_
_geom_bond_atom_site_label_1
_geom_bond_atom_site_label_2
_geom_bond_site_symmetry_2
_geom_bond_distance
_geom_bond_publ_flag
P1 C2 . 1.833(3) ?
P1 C3 . 1.839(3) ?
P1 C1 . 1.864(3) ?
P1 Se1 . 2.2467(7) y
Se1 Cl1 . 2.1654(7) y
Cl1 Cl2 . 3.4465(10) ?
C1 C11 . 1.536(4) ?
C1 C12 . 1.540(4) ?
C1 C13 . 1.542(4) ?
C2 C21 . 1.529(4) ?
C2 C22 . 1.545(4) ?
C2 H2 . 1.0000 ?
C3 C31 . 1.530(4) ?
C3 C32 . 1.531(4) ?
C3 H3 . 1.0000 ?
C11 H11A . 0.9800 ?
C11 H11B . 0.9800 ?
C11 H11C . 0.9800 ?
C12 H12A . 0.9800 ?
C12 H12B . 0.9800 ?
C12 H12C . 0.9800 ?
C13 H13A . 0.9800 ?
C13 H13B . 0.9800 ?
C13 H13C . 0.9800 ?
C21 H21A . 0.9800 ?
C21 H21B . 0.9800 ?
C21 H21C . 0.9800 ?
C22 H22A . 0.9800 ?
C22 H22B . 0.9800 ?
C22 H22C . 0.9800 ?
C31 H31A . 0.9800 ?
C31 H31B . 0.9800 ?
C31 H31C . 0.9800 ?
C32 H32A . 0.9800 ?
C32 H32B . 0.9800 ?
C32 H32C . 0.9800 ?
Au1 Cl3 . 2.2736(7) y
Au1 Cl3 2_566 2.2737(7) ?
Au1 Cl2 . 2.2842(7) y
Au1 Cl2 2_566 2.2842(7) ?
Au2 Cl4 . 2.2781(7) y
Au2 Cl4 2_665 2.2781(7) ?
Au2 Cl5 2_665 2.2823(6) ?
Au2 Cl5 . 2.2823(6) y

loop_
_geom_hbond_atom_site_label_D
_geom_hbond_atom_site_label_H
_geom_hbond_atom_site_label_A
_geom_hbond_site_symmetry_A
_geom_hbond_distance_DH
_geom_hbond_distance_HA
_geom_hbond_distance_DA
_geom_hbond_angle_DHA
_geom_hbond_publ_flag
C13 H13B Se1 . 0.98 2.65 3.142(3) 111.3 yes
C2 H2 Cl1 . 1.00 2.99 3.454(3) 109.5 yes
C3 H3 Au2 . 1.00 2.75 3.690(3) 157.1 yes
C32 H32C Cl1 . 0.98 2.92 3.682(3) 135.3 yes
C21 H21C Cl3 . 0.98 2.99 3.774(3) 137.9 yes
C11 H11A Cl5 . 0.98 2.97 3.741(3) 136.7 yes
C2 H2 Cl2 2_566 1.00 2.87 3.629(3) 132.9 yes
C22 H22A Cl3 2_666 0.98 2.79 3.629(3) 144.3 yes
C12 H12B Cl3 2_656 0.98 2.95 3.783(3) 143.4 yes
C13 H13B Cl3 2_656 0.98 3.01 3.902(3) 152.2 yes
C12 H12A Cl4 1_645 0.98 2.80 3.721(3) 156.3 yes
C13 H13A Cl4 1_545 0.98 2.94 3.751(3) 140.8 yes

loop_
_geom_torsion_atom_site_label_1
_geom_torsion_atom_site_label_2
_geom_torsion_atom_site_label_3
_geom_torsion_atom_site_label_4
_geom_torsion_site_symmetry_1
_geom_torsion_site_symmetry_2
_geom_torsion_site_symmetry_3
_geom_torsion_site_symmetry_4
_geom_torsion
_geom_torsion_publ_flag
C2 P1 Se1 Cl1 . . . . 39.96(10) ?
C3 P1 Se1 Cl1 . . . . -77.33(10) ?
C1 P1 Se1 Cl1 . . . . 163.52(9) y
C2 P1 C1 C11 . . . . -87.7(2) ?
C3 P1 C1 C11 . . . . 34.9(2) ?
Se1 P1 C1 C11 . . . . 153.19(17) ?
C2 P1 C1 C12 . . . . 32.9(2) ?
C3 P1 C1 C12 . . . . 155.51(18) ?
Se1 P1 C1 C12 . . . . -86.16(19) ?
C2 P1 C1 C13 . . . . 151.59(18) ?
C3 P1 C1 C13 . . . . -85.8(2) ?
Se1 P1 C1 C13 . . . . 32.50(19) ?
C3 P1 C2 C21 . . . . 168.7(2) ?
C1 P1 C2 C21 . . . . -66.3(2) ?
Se1 P1 C2 C21 . . . . 49.2(2) ?
C3 P1 C2 C22 . . . . -62.0(2) ?
C1 P1 C2 C22 . . . . 63.1(2) ?
Se1 P1 C2 C22 . . . . 178.52(17) ?
C2 P1 C3 C31 . . . . -170.76(19) ?
C1 P1 C3 C31 . . . . 61.7(2) ?
Se1 P1 C3 C31 . . . . -52.0(2) ?
C2 P1 C3 C32 . . . . -44.8(2) ?
C1 P1 C3 C32 . . . . -172.36(19) ?
Se1 P1 C3 C32 . . . . 74.0(2) ?
Cl3 Au1 Cl2 Cl1 . . . . -94.93(3) ?
Cl3 Au1 Cl2 Cl1 2_566 . . . 85.07(3) ?
